data_7701127
loop_
_publ_author_name
'Takaya, Jun'
'Hoshino, Mayuko'
'Ueki, Kanako'
'Saito, Narumasa'
'Iwasawa, Nobuharu'

_publ_section_title
;
 Synthesis, structure, and reactivity of pincer-type iridium complexes
 having gallyl- and indyl-metalloligands utilizing
 2,5-bis(6-phosphino-2-pyridyl)pyrrolide as a new scaffold for metal-metal
 bonds.
;
_journal_issue 39
_journal_name_full 'Dalton transactions (Cambridge, England : 2003)'
_journal_page_first 14606
_journal_page_last 14610
_journal_paper_doi 10.1039/c9dt03443a
_journal_volume 48
_journal_year 2019
_chemical_formula_sum 'C26 H41 B Cl In Ir N3 P2'
_chemical_formula_weight 810.84
_space_group_crystal_system monoclinic
_space_group_IT_number 14
_space_group_name_Hall '-P 2ybc'
_space_group_name_H-M_alt 'P 1 21/c 1'
_symmetry_space_group_name_Hall '-P 2ybc'
_symmetry_space_group_name_H-M 'P 1 21/c 1'
_atom_sites_solution_hydrogens mixed
_audit_creation_method SHELXL-2018/3
_audit_update_record
;
2019-09-10 deposited with the CCDC.    2019-09-13 downloaded from the CCDC.
;
_cell_angle_alpha 90
_cell_angle_beta 106.009(2)
_cell_angle_gamma 90
_cell_formula_units_Z 4
_cell_length_a 12.3527(2)
_cell_length_b 15.2698(2)
_cell_length_c 16.4771(2)
_cell_measurement_reflns_used 8993
_cell_measurement_temperature 123(2)
_cell_measurement_theta_max 73.0180
_cell_measurement_theta_min 3.7170
_cell_volume 2987.43(8)
_computing_cell_refinement 'CrysAlisPro 1.171.40.37a (Rigaku OD, 2019)'
_computing_data_collection 'CrysAlisPro 1.171.40.37a (Rigaku OD, 2019)'
_computing_data_reduction 'CrysAlisPro 1.171.40.37a (Rigaku OD, 2019)'
_computing_molecular_graphics 'Yadokari-XG 2009 (Wakita Nemoto et al., 2009)'
_computing_publication_material 'Yadokari-XG 2009 (Wakita Nemoto et al., 2009)'
_computing_structure_refinement 'SHELXL-2014/7 (Sheldrick, 2014)'
_computing_structure_solution 'SHELXS-97 (Sheldrick, 1990)'
_diffrn_ambient_temperature 123(2)
_diffrn_measured_fraction_theta_full 0.999
_diffrn_measured_fraction_theta_max 0.943
_diffrn_measurement_device_type 'XtaLAB Synergy R, DW system, HyPix'
_diffrn_radiation_type CuK\a
_diffrn_radiation_wavelength 1.54184
_diffrn_reflns_av_R_equivalents 0.0307
_diffrn_reflns_av_unetI/netI 0.0311
_diffrn_reflns_Laue_measured_fraction_full 0.999
_diffrn_reflns_Laue_measured_fraction_max 0.943
_diffrn_reflns_limit_h_max 15
_diffrn_reflns_limit_h_min -15
_diffrn_reflns_limit_k_max 18
_diffrn_reflns_limit_k_min -16
_diffrn_reflns_limit_l_max 17
_diffrn_reflns_limit_l_min -20
_diffrn_reflns_number 18468
_diffrn_reflns_point_group_measured_fraction_full 0.999
_diffrn_reflns_point_group_measured_fraction_max 0.943
_diffrn_reflns_theta_full 67.684
_diffrn_reflns_theta_max 73.925
_diffrn_reflns_theta_min 3.723
_exptl_absorpt_coefficient_mu 16.646
_exptl_absorpt_correction_T_max 1.00000
_exptl_absorpt_correction_T_min 0.57254
_exptl_absorpt_correction_type multi-scan
_exptl_absorpt_process_details
;
CrysAlisPro 1.171.40.37a (Rigaku Oxford Diffraction, 2019)
Empirical absorption correction using spherical harmonics,
 implemented in SCALE3 ABSPACK scaling algorithm.

Rint was 0.08880 before and 0.06689 after correction.
;
_exptl_crystal_colour yellow
_exptl_crystal_density_diffrn 1.803
_exptl_crystal_description prism
_exptl_crystal_F_000 1584
_exptl_crystal_size_max 0.050
_exptl_crystal_size_mid 0.050
_exptl_crystal_size_min 0.030
_refine_diff_density_max 2.575
_refine_diff_density_min -1.274
_refine_diff_density_rms 0.131
_refine_ls_extinction_method none
_refine_ls_goodness_of_fit_ref 1.058
_refine_ls_hydrogen_treatment mixed
_refine_ls_matrix_type full
_refine_ls_number_parameters 330
_refine_ls_number_reflns 5707
_refine_ls_number_restraints 0
_refine_ls_restrained_S_all 1.058
_refine_ls_R_factor_all 0.0502
_refine_ls_R_factor_gt 0.0451
_refine_ls_shift/su_max 0.001
_refine_ls_shift/su_mean 0.000
_refine_ls_structure_factor_coef Fsqd
_refine_ls_weighting_details 'w=1/[\s^2^(Fo^2^)+(0.0684P)^2^+9.3735P] where P=(Fo^2^+2Fc^2^)/3'
_refine_ls_weighting_scheme calc
_refine_ls_wR_factor_gt 0.1267
_refine_ls_wR_factor_ref 0.1304
_reflns_Friedel_coverage 0.000
_reflns_number_gt 5047
_reflns_number_total 5707
_reflns_threshold_expression 'I > 2\s(I)'
_cod_data_source_file c9dt03443a3.cif
_cod_data_source_block 4In_PInPIrH2_BH3
_cod_depositor_comments 'Adding full bibliography for 7701125--7701129.cif.'
_cod_database_code 7701127
_shelx_shelxl_version_number 2018/3
_shelx_space_group_comment
;
The symmetry employed for this shelxl refinement is uniquely defined
by the following loop, which should always be used as a source of
symmetry information in preference to the above space-group names.
They are only intended as comments.
;
_shelx_estimated_absorpt_t_min 0.490
_shelx_estimated_absorpt_t_max 0.635

loop_
_space_group_symop_operation_xyz
'x, y, z'
'-x, y+1/2, -z+1/2'
'-x, -y, -z'
'x, -y-1/2, z-1/2'

loop_
_atom_site_label
_atom_site_type_symbol
_atom_site_fract_x
_atom_site_fract_y
_atom_site_fract_z
_atom_site_U_iso_or_equiv
_atom_site_adp_type
_atom_site_occupancy
_atom_site_site_symmetry_order
_atom_site_calc_flag
_atom_site_refinement_flags_posn
_atom_site_refinement_flags_adp
Ir1 Ir 0.68607(3) 0.08524(2) 0.20853(2) 0.06005(13) Uani 1 1 d . .
In1 In 0.84655(4) -0.01481(3) 0.19774(3) 0.05372(15) Uani 1 1 d . .
P1 P 0.66250(17) -0.01180(15) 0.31061(11) 0.0615(5) Uani 1 1 d . .
P2 P 0.7185(2) 0.15931(13) 0.09402(13) 0.0683(5) Uani 1 1 d . .
Cl1 Cl 1.04560(18) 0.00223(14) 0.27483(12) 0.0714(5) Uani 1 1 d . .
N1 N 0.7769(6) -0.1383(4) 0.2505(4) 0.0592(14) Uani 1 1 d . .
N2 N 0.8659(6) -0.1301(4) 0.1299(4) 0.0599(15) Uani 1 1 d . .
N3 N 0.8296(5) 0.0161(4) 0.0566(4) 0.0560(14) Uani 1 1 d . .
C1 C 0.7072(7) -0.1294(6) 0.2991(5) 0.069(2) Uani 1 1 d . .
C2 C 0.6715(10) -0.2018(7) 0.3334(6) 0.091(3) Uani 1 1 d . .
H1 H 0.622667 -0.196030 0.368691 0.110 Uiso 1 1 calc R U
C3 C 0.7082(11) -0.2844(7) 0.3156(7) 0.094(3) Uani 1 1 d . .
H2 H 0.687893 -0.334645 0.342157 0.113 Uiso 1 1 calc R U
C4 C 0.7732(10) -0.2946(6) 0.2604(6) 0.084(3) Uani 1 1 d . .
H3 H 0.795646 -0.350642 0.246008 0.101 Uiso 1 1 calc R U
C5 C 0.8046(8) -0.2164(5) 0.2262(5) 0.069(2) Uani 1 1 d . .
C6 C 0.8587(8) -0.2117(5) 0.1571(5) 0.0649(19) Uani 1 1 d . .
C7 C 0.8784(9) -0.2702(5) 0.0958(6) 0.078(2) Uani 1 1 d . .
H4 H 0.880087 -0.332318 0.098649 0.094 Uiso 1 1 calc R U
C8 C 0.8946(8) -0.2184(5) 0.0305(5) 0.071(2) Uani 1 1 d . .
H5 H 0.909921 -0.238601 -0.019698 0.086 Uiso 1 1 calc R U
C9 C 0.8840(7) -0.1305(5) 0.0530(5) 0.0596(17) Uani 1 1 d . .
C10 C 0.8651(6) -0.0447(5) 0.0109(4) 0.0557(16) Uani 1 1 d . .
C11 C 0.8712(6) -0.0235(5) -0.0698(4) 0.0561(16) Uani 1 1 d . .
H6 H 0.898265 -0.065095 -0.102373 0.067 Uiso 1 1 calc R U
C12 C 0.8383(6) 0.0571(5) -0.1016(5) 0.0607(17) Uani 1 1 d . .
H7 H 0.846395 0.073082 -0.155341 0.073 Uiso 1 1 calc R U
C13 C 0.7920(7) 0.1174(5) -0.0555(4) 0.0592(16) Uani 1 1 d . .
H8 H 0.765541 0.173042 -0.078385 0.071 Uiso 1 1 calc R U
C14 C 0.7863(7) 0.0932(5) 0.0239(5) 0.0574(17) Uani 1 1 d . .
C15 C 0.7390(8) 0.0110(7) 0.4224(6) 0.081(2) Uani 1 1 d . .
H9 H 0.732695 0.075303 0.431699 0.097 Uiso 1 1 calc R U
C16 C 0.8635(9) -0.0095(13) 0.4358(7) 0.143(7) Uani 1 1 d . .
H10 H 0.908036 0.020931 0.486446 0.215 Uiso 1 1 calc R U
H11 H 0.886993 0.010263 0.386673 0.215 Uiso 1 1 calc R U
H12 H 0.875580 -0.072756 0.443020 0.215 Uiso 1 1 calc R U
C17 C 0.6982(10) -0.0359(8) 0.4894(5) 0.091(3) Uani 1 1 d . .
H13 H 0.707790 -0.099178 0.484389 0.136 Uiso 1 1 calc R U
H14 H 0.618359 -0.022635 0.481656 0.136 Uiso 1 1 calc R U
H15 H 0.742014 -0.016178 0.545396 0.136 Uiso 1 1 calc R U
C18 C 0.5156(8) -0.0283(8) 0.3154(6) 0.084(3) Uani 1 1 d . .
H16 H 0.516275 -0.072678 0.360096 0.101 Uiso 1 1 calc R U
C19 C 0.4696(10) 0.0566(10) 0.3395(7) 0.119(5) Uani 1 1 d . .
H17 H 0.456596 0.097855 0.292249 0.179 Uiso 1 1 calc R U
H18 H 0.523907 0.081699 0.388968 0.179 Uiso 1 1 calc R U
H19 H 0.398367 0.045151 0.352921 0.179 Uiso 1 1 calc R U
C20 C 0.4424(9) -0.0622(11) 0.2328(7) 0.119(5) Uani 1 1 d . .
H20 H 0.372381 -0.085627 0.241065 0.179 Uiso 1 1 calc R U
H21 H 0.482293 -0.108728 0.211814 0.179 Uiso 1 1 calc R U
H22 H 0.424836 -0.014357 0.191561 0.179 Uiso 1 1 calc R U
C21 C 0.8064(14) 0.2570(7) 0.1169(8) 0.105(4) Uani 1 1 d . .
H23 H 0.784943 0.291514 0.161640 0.126 Uiso 1 1 calc R U
C22 C 0.820(2) 0.3161(11) 0.0533(10) 0.189(10) Uani 1 1 d . .
H24 H 0.837514 0.374745 0.077618 0.284 Uiso 1 1 calc R U
H25 H 0.750605 0.318199 0.007066 0.284 Uiso 1 1 calc R U
H26 H 0.882258 0.295947 0.031543 0.284 Uiso 1 1 calc R U
C23 C 0.9267(16) 0.2317(10) 0.1488(10) 0.149(7) Uani 1 1 d . .
H27 H 0.947410 0.194033 0.107343 0.224 Uiso 1 1 calc R U
H28 H 0.938494 0.200004 0.202254 0.224 Uiso 1 1 calc R U
H29 H 0.973741 0.284500 0.158001 0.224 Uiso 1 1 calc R U
C24 C 0.5902(11) 0.1952(8) 0.0125(7) 0.098(4) Uani 1 1 d . .
H30 H 0.614883 0.219854 -0.035706 0.117 Uiso 1 1 calc R U
C25 C 0.5109(10) 0.1224(10) -0.0211(8) 0.111(4) Uani 1 1 d . .
H31 H 0.474944 0.103574 0.022042 0.167 Uiso 1 1 calc R U
H32 H 0.552285 0.073201 -0.036363 0.167 Uiso 1 1 calc R U
H33 H 0.453129 0.142461 -0.071279 0.167 Uiso 1 1 calc R U
C26 C 0.5358(17) 0.2694(11) 0.0491(11) 0.177(9) Uani 1 1 d . .
H34 H 0.480523 0.299435 0.003347 0.265 Uiso 1 1 calc R U
H35 H 0.593921 0.311138 0.078155 0.265 Uiso 1 1 calc R U
H36 H 0.498048 0.245474 0.089269 0.265 Uiso 1 1 calc R U
B1 B 0.6831(13) 0.2048(6) 0.2889(6) 0.086(4) Uani 1 1 d . .
H1A H 0.671543 0.196539 0.359093 0.6(3) Uiso 1 1 calc R .
H1B H 0.693067 0.277130 0.261759 0.7(4) Uiso 1 1 calc R .
H37 H 0.637(6) 0.010(5) 0.147(5) 0.054(19) Uiso 1 1 d . .

loop_
_atom_site_aniso_label
_atom_site_aniso_U_11
_atom_site_aniso_U_22
_atom_site_aniso_U_33
_atom_site_aniso_U_23
_atom_site_aniso_U_13
_atom_site_aniso_U_12
Ir1 0.0775(2) 0.0607(2) 0.0530(2) 0.00109(12) 0.03643(16) 0.00588(14)
In1 0.0709(3) 0.0469(3) 0.0532(3) -0.00490(18) 0.0337(2) -0.0051(2)
P1 0.0667(11) 0.0789(13) 0.0467(9) 0.0056(8) 0.0285(8) 0.0023(9)
P2 0.1089(16) 0.0522(10) 0.0594(10) -0.0017(8) 0.0492(11) 0.0047(10)
Cl1 0.0759(11) 0.0834(13) 0.0638(10) -0.0153(9) 0.0339(9) -0.0110(10)
N1 0.078(4) 0.055(3) 0.053(3) 0.003(3) 0.032(3) -0.008(3)
N2 0.089(4) 0.042(3) 0.059(3) -0.008(2) 0.037(3) -0.005(3)
N3 0.078(4) 0.048(3) 0.052(3) -0.004(2) 0.036(3) -0.008(3)
C1 0.079(5) 0.076(5) 0.060(4) 0.004(4) 0.034(4) -0.009(4)
C2 0.129(9) 0.083(6) 0.083(6) 0.005(5) 0.066(6) -0.024(6)
C3 0.138(9) 0.069(6) 0.094(7) 0.014(5) 0.062(7) -0.018(6)
C4 0.130(8) 0.058(5) 0.072(5) 0.007(4) 0.040(5) -0.009(5)
C5 0.095(6) 0.050(4) 0.068(5) 0.000(3) 0.035(4) -0.008(4)
C6 0.091(5) 0.050(4) 0.058(4) -0.001(3) 0.028(4) -0.008(4)
C7 0.126(8) 0.043(4) 0.075(5) 0.000(4) 0.043(5) -0.003(4)
C8 0.103(6) 0.055(4) 0.066(5) -0.012(4) 0.039(4) -0.005(4)
C9 0.085(5) 0.049(4) 0.056(4) -0.012(3) 0.038(4) -0.009(3)
C10 0.068(4) 0.052(4) 0.057(4) -0.009(3) 0.032(3) -0.006(3)
C11 0.068(4) 0.057(4) 0.049(4) -0.011(3) 0.025(3) -0.006(3)
C12 0.066(4) 0.072(5) 0.051(4) -0.006(3) 0.026(3) -0.001(4)
C13 0.072(4) 0.060(4) 0.052(4) 0.004(3) 0.027(3) -0.002(3)
C14 0.077(5) 0.052(4) 0.053(4) -0.005(3) 0.033(3) -0.005(3)
C15 0.083(6) 0.105(7) 0.059(5) -0.003(4) 0.028(4) -0.001(5)
C16 0.069(6) 0.29(2) 0.066(6) -0.028(9) 0.013(5) -0.012(9)
C17 0.119(8) 0.104(7) 0.051(4) 0.011(5) 0.027(5) 0.019(6)
C18 0.071(5) 0.129(8) 0.061(5) 0.024(5) 0.034(4) 0.000(5)
C19 0.085(7) 0.204(14) 0.086(7) 0.048(8) 0.054(6) 0.050(8)
C20 0.077(6) 0.205(15) 0.076(6) 0.036(8) 0.022(5) -0.032(8)
C21 0.179(13) 0.060(5) 0.102(8) -0.018(5) 0.082(9) -0.034(7)
C22 0.38(3) 0.112(11) 0.110(11) -0.007(9) 0.119(17) -0.024(16)
C23 0.202(18) 0.115(11) 0.138(12) -0.051(9) 0.060(12) -0.094(12)
C24 0.135(9) 0.098(7) 0.082(6) 0.030(6) 0.066(7) 0.049(7)
C25 0.092(7) 0.154(12) 0.094(8) 0.036(8) 0.036(6) 0.031(8)
C26 0.26(2) 0.163(14) 0.167(14) 0.068(12) 0.154(15) 0.132(15)
B1 0.173(12) 0.046(4) 0.058(5) -0.015(4) 0.065(7) -0.005(6)

loop_
_atom_type_symbol
_atom_type_description
_atom_type_scat_dispersion_real
_atom_type_scat_dispersion_imag
_atom_type_scat_source
C C 0.0181 0.0091 'International Tables Vol C Tables 4.2.6.8 and 6.1.1.4'
H H 0.0000 0.0000 'International Tables Vol C Tables 4.2.6.8 and 6.1.1.4'
B B 0.0090 0.0039 'International Tables Vol C Tables 4.2.6.8 and 6.1.1.4'
Cl Cl 0.3639 0.7018 'International Tables Vol C Tables 4.2.6.8 and 6.1.1.4'
In In 0.0822 5.0449 'International Tables Vol C Tables 4.2.6.8 and 6.1.1.4'
Ir Ir -4.7710 6.5667 'International Tables Vol C Tables 4.2.6.8 and 6.1.1.4'
N N 0.0311 0.0180 'International Tables Vol C Tables 4.2.6.8 and 6.1.1.4'
P P 0.2955 0.4335 'International Tables Vol C Tables 4.2.6.8 and 6.1.1.4'

loop_
_geom_angle_atom_site_label_1
_geom_angle_atom_site_label_2
_geom_angle_atom_site_label_3
_geom_angle
B1 Ir1 P1 93.8(2)
B1 Ir1 P2 96.7(2)
P1 Ir1 P2 169.26(7)
B1 Ir1 In1 131.6(4)
P1 Ir1 In1 85.60(5)
P2 Ir1 In1 85.62(6)
B1 Ir1 H37 157(3)
P1 Ir1 H37 84(3)
P2 Ir1 H37 87(3)
In1 Ir1 H37 71(3)
N2 In1 N3 68.7(2)
N2 In1 N1 68.6(2)
N3 In1 N1 126.5(2)
N2 In1 Cl1 96.8(2)
N3 In1 Cl1 107.31(16)
N1 In1 Cl1 108.20(18)
N2 In1 Ir1 137.14(19)
N3 In1 Ir1 95.21(15)
N1 In1 Ir1 94.85(16)
Cl1 In1 Ir1 126.09(5)
C18 P1 C15 102.7(4)
C18 P1 C1 101.0(5)
C15 P1 C1 101.2(4)
C18 P1 Ir1 115.9(3)
C15 P1 Ir1 117.9(3)
C1 P1 Ir1 115.6(2)
C21 P2 C24 104.4(7)
C21 P2 C14 102.9(4)
C24 P2 C14 98.6(4)
C21 P2 Ir1 117.2(4)
C24 P2 Ir1 115.3(4)
C14 P2 Ir1 116.1(2)
C5 N1 C1 122.2(7)
C5 N1 In1 117.3(5)
C1 N1 In1 120.4(5)
C6 N2 C9 110.9(6)
C6 N2 In1 124.5(5)
C9 N2 In1 124.6(5)
C14 N3 C10 122.4(6)
C14 N3 In1 119.7(4)
C10 N3 In1 117.8(5)
N1 C1 C2 120.0(8)
N1 C1 P1 114.1(6)
C2 C1 P1 125.8(7)
C1 C2 C3 118.8(8)
C1 C2 H1 120.6
C3 C2 H1 120.6
C4 C3 C2 121.4(8)
C4 C3 H2 119.3
C2 C3 H2 119.3
C3 C4 C5 116.1(9)
C3 C4 H3 121.9
C5 C4 H3 121.9
N1 C5 C4 120.8(7)
N1 C5 C6 113.4(6)
C4 C5 C6 125.5(8)
N2 C6 C7 107.9(7)
N2 C6 C5 113.0(7)
C7 C6 C5 136.3(7)
C8 C7 C6 106.4(7)
C8 C7 H4 126.8
C6 C7 H4 126.8
C7 C8 C9 107.1(7)
C7 C8 H5 126.4
C9 C8 H5 126.4
N2 C9 C8 107.6(6)
N2 C9 C10 113.3(6)
C8 C9 C10 137.7(7)
N3 C10 C11 119.1(7)
N3 C10 C9 112.7(6)
C11 C10 C9 128.0(6)
C12 C11 C10 119.5(6)
C12 C11 H6 120.3
C10 C11 H6 120.3
C11 C12 C13 120.5(7)
C11 C12 H7 119.8
C13 C12 H7 119.8
C14 C13 C12 118.0(7)
C14 C13 H8 121.0
C12 C13 H8 121.0
N3 C14 C13 119.8(6)
N3 C14 P2 114.6(5)
C13 C14 P2 125.6(6)
C17 C15 C16 108.8(10)
C17 C15 P1 117.0(8)
C16 C15 P1 108.8(7)
C17 C15 H9 107.3
C16 C15 H9 107.3
P1 C15 H9 107.3
C15 C16 H10 109.5
C15 C16 H11 109.5
H10 C16 H11 109.5
C15 C16 H12 109.5
H10 C16 H12 109.5
H11 C16 H12 109.5
C15 C17 H13 109.5
C15 C17 H14 109.5
H13 C17 H14 109.5
C15 C17 H15 109.5
H13 C17 H15 109.5
H14 C17 H15 109.5
C20 C18 C19 110.9(10)
C20 C18 P1 111.1(6)
C19 C18 P1 109.8(8)
C20 C18 H16 108.3
C19 C18 H16 108.3
P1 C18 H16 108.3
C18 C19 H17 109.5
C18 C19 H18 109.5
H17 C19 H18 109.5
C18 C19 H19 109.5
H17 C19 H19 109.5
H18 C19 H19 109.5
C18 C20 H20 109.5
C18 C20 H21 109.5
H20 C20 H21 109.5
C18 C20 H22 109.5
H20 C20 H22 109.5
H21 C20 H22 109.5
C22 C21 C23 96.5(15)
C22 C21 P2 123.4(12)
C23 C21 P2 110.0(9)
C22 C21 H23 108.6
C23 C21 H23 108.6
P2 C21 H23 108.6
C21 C22 H24 109.5
C21 C22 H25 109.5
H24 C22 H25 109.5
C21 C22 H26 109.5
H24 C22 H26 109.5
H25 C22 H26 109.5
C21 C23 H27 109.5
C21 C23 H28 109.5
H27 C23 H28 109.5
C21 C23 H29 109.5
H27 C23 H29 109.5
H28 C23 H29 109.5
C25 C24 C26 112.8(13)
C25 C24 P2 113.1(7)
C26 C24 P2 108.4(11)
C25 C24 H30 107.4
C26 C24 H30 107.4
P2 C24 H30 107.4
C24 C25 H31 109.5
C24 C25 H32 109.5
H31 C25 H32 109.5
C24 C25 H33 109.5
H31 C25 H33 109.5
H32 C25 H33 109.5
C24 C26 H34 109.5
C24 C26 H35 109.5
H34 C26 H35 109.5
C24 C26 H36 109.5
H34 C26 H36 109.5
H35 C26 H36 109.5
Ir1 B1 H1A 120.0
Ir1 B1 H1B 120.0
H1A B1 H1B 120.0

loop_
_geom_bond_atom_site_label_1
_geom_bond_atom_site_label_2
_geom_bond_distance
Ir1 B1 2.263(8)
Ir1 P1 2.3194(19)
Ir1 P2 2.3274(19)
Ir1 In1 2.5474(6)
Ir1 H37 1.55(7)
In1 N2 2.134(5)
In1 N3 2.325(6)
In1 N1 2.338(6)
In1 Cl1 2.450(2)
P1 C18 1.854(9)
P1 C15 1.856(9)
P1 C1 1.904(9)
P2 C21 1.823(11)
P2 C24 1.855(12)
P2 C14 1.895(7)
N1 C5 1.332(10)
N1 C1 1.334(10)
N2 C6 1.335(9)
N2 C9 1.346(9)
N3 C14 1.343(9)
N3 C10 1.344(9)
C1 C2 1.369(12)
C2 C3 1.399(15)
C2 H1 0.9500
C3 C4 1.378(14)
C3 H2 0.9500
C4 C5 1.418(11)
C4 H3 0.9500
C5 C6 1.472(11)
C6 C7 1.419(11)
C7 C8 1.393(11)
C7 H4 0.9500
C8 C9 1.408(10)
C8 H5 0.9500
C9 C10 1.470(11)
C10 C11 1.392(10)
C11 C12 1.355(11)
C11 H6 0.9500
C12 C13 1.412(10)
C12 H7 0.9500
C13 C14 1.379(10)
C13 H8 0.9500
C15 C17 1.514(13)
C15 C16 1.525(15)
C15 H9 1.0000
C16 H10 0.9800
C16 H11 0.9800
C16 H12 0.9800
C17 H13 0.9800
C17 H14 0.9800
C17 H15 0.9800
C18 C20 1.503(15)
C18 C19 1.512(17)
C18 H16 1.0000
C19 H17 0.9800
C19 H18 0.9800
C19 H19 0.9800
C20 H20 0.9800
C20 H21 0.9800
C20 H22 0.9800
C21 C22 1.428(17)
C21 C23 1.48(2)
C21 H23 1.0000
C22 H24 0.9800
C22 H25 0.9800
C22 H26 0.9800
C23 H27 0.9800
C23 H28 0.9800
C23 H29 0.9800
C24 C25 1.484(18)
C24 C26 1.523(15)
C24 H30 1.0000
C25 H31 0.9800
C25 H32 0.9800
C25 H33 0.9800
C26 H34 0.9800
C26 H35 0.9800
C26 H36 0.9800
B1 H1A 1.2100
B1 H1B 1.2100

loop_
_geom_torsion_atom_site_label_1
_geom_torsion_atom_site_label_2
_geom_torsion_atom_site_label_3
_geom_torsion_atom_site_label_4
_geom_torsion
C5 N1 C1 C2 7.3(14)
In1 N1 C1 C2 -176.5(8)
C5 N1 C1 P1 -170.7(7)
In1 N1 C1 P1 5.4(8)
N1 C1 C2 C3 -0.9(16)
P1 C1 C2 C3 176.9(9)
C1 C2 C3 C4 -4.2(18)
C2 C3 C4 C5 2.9(18)
C1 N1 C5 C4 -8.7(14)
In1 N1 C5 C4 175.1(8)
C1 N1 C5 C6 165.8(8)
In1 N1 C5 C6 -10.5(10)
C3 C4 C5 N1 3.4(16)
C3 C4 C5 C6 -170.3(10)
C9 N2 C6 C7 2.7(11)
In1 N2 C6 C7 -178.9(6)
C9 N2 C6 C5 -161.8(8)
In1 N2 C6 C5 16.6(11)
N1 C5 C6 N2 -2.4(12)
C4 C5 C6 N2 171.8(9)
N1 C5 C6 C7 -160.8(10)
C4 C5 C6 C7 13.4(19)
N2 C6 C7 C8 -1.4(11)
C5 C6 C7 C8 157.8(11)
C6 C7 C8 C9 -0.3(11)
C6 N2 C9 C8 -2.9(10)
In1 N2 C9 C8 178.7(6)
C6 N2 C9 C10 165.9(7)
In1 N2 C9 C10 -12.5(10)
C7 C8 C9 N2 1.9(11)
C7 C8 C9 C10 -162.7(10)
C14 N3 C10 C11 8.5(11)
In1 N3 C10 C11 -170.9(5)
C14 N3 C10 C9 -166.5(7)
In1 N3 C10 C9 14.1(8)
N2 C9 C10 N3 -2.3(10)
C8 C9 C10 N3 161.7(10)
N2 C9 C10 C11 -176.8(8)
C8 C9 C10 C11 -12.8(16)
N3 C10 C11 C12 -1.9(11)
C9 C10 C11 C12 172.3(8)
C10 C11 C12 C13 -3.7(12)
C11 C12 C13 C14 2.9(12)
C10 N3 C14 C13 -9.3(11)
In1 N3 C14 C13 170.0(6)
C10 N3 C14 P2 169.6(6)
In1 N3 C14 P2 -11.0(8)
C12 C13 C14 N3 3.5(11)
C12 C13 C14 P2 -175.3(6)
C21 P2 C14 N3 116.3(7)
C24 P2 C14 N3 -136.7(7)
Ir1 P2 C14 N3 -13.0(7)
C21 P2 C14 C13 -64.8(9)
C24 P2 C14 C13 42.2(8)
Ir1 P2 C14 C13 165.9(6)
C18 P1 C15 C17 34.0(9)
C1 P1 C15 C17 -70.1(8)
Ir1 P1 C15 C17 162.8(7)
C18 P1 C15 C16 157.7(10)
C1 P1 C15 C16 53.7(10)
Ir1 P1 C15 C16 -73.5(11)
C15 P1 C18 C20 -170.7(9)
C1 P1 C18 C20 -66.5(9)
Ir1 P1 C18 C20 59.2(10)
C15 P1 C18 C19 66.2(7)
C1 P1 C18 C19 170.4(6)
Ir1 P1 C18 C19 -63.8(7)
C24 P2 C21 C22 -41.7(16)
C14 P2 C21 C22 60.8(16)
Ir1 P2 C21 C22 -170.5(14)
C24 P2 C21 C23 -154.4(9)
C14 P2 C21 C23 -51.8(10)
Ir1 P2 C21 C23 76.8(9)
C21 P2 C24 C25 174.6(8)
C14 P2 C24 C25 68.8(8)
Ir1 P2 C24 C25 -55.4(8)
C21 P2 C24 C26 -59.5(10)
C14 P2 C24 C26 -165.3(9)
Ir1 P2 C24 C26 70.5(10)
